data_7002552
loop_
_publ_author_name
'Grunova, Ekaterina'
'Roisnel, Thierry'
'Carpentier, Jean-Fran\,cois'

_publ_section_title
;
 Zinc complexes of fluorous alkoxide-imino ligands: Synthesis,
 structure, and use in ring-opening polymerization of lactide and
 \b-butyrolactone
;
_journal_issue 41
_journal_name_full 'Dalton Transactions'
_journal_page_first 9010
_journal_page_last 9019
_journal_paper_doi 10.1039/b902087j
_journal_year 2009
_chemical_compound_source 'synthesis as described'
_chemical_formula_moiety 'C40 H38 F12 N2 O2 Zn2'
_chemical_formula_sum 'C40 H38 F12 N2 O2 Zn2'
_chemical_formula_weight 937.46
_chemical_name_systematic
;
?
;
_space_group_IT_number 14
_symmetry_cell_setting monoclinic
_symmetry_Int_Tables_number 14
_symmetry_space_group_name_Hall '-P 2yn'
_symmetry_space_group_name_H-M 'P 1 21/n 1'
_atom_sites_solution_hydrogens geom
_atom_sites_solution_primary direct
_atom_sites_solution_secondary difmap
_audit_conform_dict_location ftp://ftp.iucr.org/pub/cif_core.dic
_audit_conform_dict_name cif_core.dic
_audit_conform_dict_version 2.3
_audit_creation_date 2008-04-09T14:27:09-00:00
_audit_creation_method 'WinGX routine CIF_UPDATE'
_cell_angle_alpha 90
_cell_angle_beta 100.386(2)
_cell_angle_gamma 90
_cell_formula_units_Z 2
_cell_length_a 9.7992(4)
_cell_length_b 9.9849(4)
_cell_length_c 20.4153(10)
_cell_measurement_reflns_used 7918
_cell_measurement_temperature 100(2)
_cell_measurement_theta_max 27.43
_cell_measurement_theta_min 2.5
_cell_measurement_wavelength 0.71073
_cell_volume 1964.79(15)
_computing_cell_refinement 'Bruker SMART, 2006'
_computing_data_collection 'Bruker SMART, 2006'
_computing_data_reduction 'Bruker SAINT, 2006'
_computing_molecular_graphics 'Ortep-3 for Windows (Farrugia, 1997)'
_computing_publication_material 'WinGX publication routines (Farrugia, 1999)'
_computing_structure_refinement 'SHELXL-97 (Sheldrick, 1997)'
_computing_structure_solution 'SIR97 (Altomare et al., 1999)'
_diffrn_ambient_temperature 100(2)
_diffrn_detector 'CCD plate'
_diffrn_measured_fraction_theta_full 0.997
_diffrn_measured_fraction_theta_max 0.997
_diffrn_measurement_device_type 'APEXII, Bruker-AXS'
_diffrn_measurement_method 'CCD rotation images, thin slices'
_diffrn_radiation_monochromator graphite
_diffrn_radiation_probe x-ray
_diffrn_radiation_type MoK\a
_diffrn_radiation_wavelength 0.71073
_diffrn_reflns_av_R_equivalents 0.0344
_diffrn_reflns_av_unetI/netI 0.032
_diffrn_reflns_limit_h_max 12
_diffrn_reflns_limit_h_min -12
_diffrn_reflns_limit_k_max 12
_diffrn_reflns_limit_k_min -12
_diffrn_reflns_limit_l_max 26
_diffrn_reflns_limit_l_min -21
_diffrn_reflns_number 20701
_diffrn_reflns_theta_full 27.45
_diffrn_reflns_theta_max 27.45
_diffrn_reflns_theta_min 2.94
_exptl_absorpt_coefficient_mu 1.316
_exptl_absorpt_correction_T_max 0.631
_exptl_absorpt_correction_T_min 0.515
_exptl_absorpt_correction_type multi-scan
_exptl_absorpt_process_details
;
[Sheldrick, G.M. (2002). SADABS Bruker AXS Inc., Madison, Wisconsin, USA]
;
_exptl_crystal_colour colourless
_exptl_crystal_density_diffrn 1.585
_exptl_crystal_density_method 'not measured'
_exptl_crystal_description prism
_exptl_crystal_F_000 952
_exptl_crystal_size_max 0.49
_exptl_crystal_size_mid 0.4
_exptl_crystal_size_min 0.35
_refine_diff_density_max 0.514
_refine_diff_density_min -0.642
_refine_diff_density_rms 0.066
_refine_ls_extinction_method none
_refine_ls_goodness_of_fit_ref 1.078
_refine_ls_hydrogen_treatment constr
_refine_ls_matrix_type full
_refine_ls_number_parameters 263
_refine_ls_number_reflns 4471
_refine_ls_number_restraints 0
_refine_ls_restrained_S_all 1.078
_refine_ls_R_factor_all 0.0371
_refine_ls_R_factor_gt 0.029
_refine_ls_shift/su_max 0.001
_refine_ls_shift/su_mean 0
_refine_ls_structure_factor_coef Fsqd
_refine_ls_weighting_details 'calc w=1/[\s^2^(Fo^2^)+(0.0290P)^2^+0.9596P] where P=(Fo^2^+2Fc^2^)/3'
_refine_ls_weighting_scheme calc
_refine_ls_wR_factor_gt 0.0671
_refine_ls_wR_factor_ref 0.07
_reflns_number_gt 3782
_reflns_number_total 4471
_reflns_threshold_expression >2sigma(I)
_cod_data_source_file b902087j.txt
_cod_data_source_block 5
_cod_original_sg_symbol_H-M 'P 21/n'
_cod_database_code 7002552

loop_
_symmetry_equiv_pos_as_xyz
'x, y, z'
'-x+1/2, y+1/2, -z+1/2'
'-x, -y, -z'
'x-1/2, -y-1/2, z-1/2'

loop_
_atom_site_label
_atom_site_type_symbol
_atom_site_fract_x
_atom_site_fract_y
_atom_site_fract_z
_atom_site_U_iso_or_equiv
_atom_site_adp_type
_atom_site_occupancy
_atom_site_calc_flag
_atom_site_refinement_flags
_atom_site_disorder_assembly
_atom_site_disorder_group
Zn1 Zn 0.37524(2) 0.088687(19) 0.469974(10) 0.01253(7) Uani 1 d . . .
C1 C 0.24171(19) 0.22620(18) 0.48812(10) 0.0201(4) Uani 1 d . . .
H1A H 0.1567 0.1806 0.4963 0.024 Uiso 1 calc R . .
H1B H 0.2824 0.2743 0.5294 0.024 Uiso 1 calc R . .
C2 C 0.2005(2) 0.32949(19) 0.43226(10) 0.0243(4) Uani 1 d . . .
H2A H 0.2826 0.3809 0.4262 0.036 Uiso 1 calc R . .
H2B H 0.1305 0.3904 0.4442 0.036 Uiso 1 calc R . .
H2C H 0.1623 0.2831 0.3907 0.036 Uiso 1 calc R . .
N11 N 0.41002(15) 0.04275(14) 0.37360(7) 0.0141(3) Uani 1 d . . .
C12 C 0.32981(19) -0.06765(17) 0.33517(9) 0.0173(4) Uani 1 d . . .
H12A H 0.3006 -0.1333 0.3663 0.021 Uiso 1 calc R . .
H12B H 0.389 -0.1146 0.308 0.021 Uiso 1 calc R . .
C13 C 0.20297(18) -0.01038(17) 0.29018(9) 0.0160(4) Uani 1 d . . .
C14 C 0.20139(19) 0.00199(18) 0.22194(9) 0.0197(4) Uani 1 d . . .
H14 H 0.28 -0.0247 0.2039 0.024 Uiso 1 calc R . .
C15 C 0.0845(2) 0.0535(2) 0.18010(10) 0.0234(4) Uani 1 d . . .
H15 H 0.0838 0.0618 0.1337 0.028 Uiso 1 calc R . .
C16 C -0.0304(2) 0.09250(19) 0.20610(11) 0.0247(4) Uani 1 d . . .
H16 H -0.1098 0.1274 0.1775 0.03 Uiso 1 calc R . .
C17 C -0.0297(2) 0.08064(19) 0.27380(11) 0.0252(4) Uani 1 d . . .
H17 H -0.1087 0.1071 0.2916 0.03 Uiso 1 calc R . .
C19 C 0.50255(17) 0.10931(16) 0.34990(8) 0.0127(3) Uani 1 d . . .
C18 C 0.08689(19) 0.02987(19) 0.31597(10) 0.0206(4) Uani 1 d . . .
H18 H 0.0872 0.0227 0.3624 0.025 Uiso 1 calc R . .
C20 C 0.54273(18) 0.08829(17) 0.28321(9) 0.0150(4) Uani 1 d . . .
C21 C 0.52524(18) 0.19570(19) 0.23823(9) 0.0187(4) Uani 1 d . . .
H21 H 0.4947 0.28 0.2516 0.022 Uiso 1 calc R . .
C22 C 0.5525(2) 0.1792(2) 0.17401(10) 0.0259(4) Uani 1 d . . .
H22 H 0.539 0.2518 0.1434 0.031 Uiso 1 calc R . .
C23 C 0.5993(2) 0.0573(2) 0.15480(10) 0.0289(5) Uani 1 d . . .
H23 H 0.616 0.0456 0.1107 0.035 Uiso 1 calc R . .
C24 C 0.6220(2) -0.0480(2) 0.19979(11) 0.0276(5) Uani 1 d . . .
H24 H 0.6565 -0.1308 0.1867 0.033 Uiso 1 calc R . .
C25 C 0.59447(19) -0.03331(19) 0.26404(10) 0.0208(4) Uani 1 d . . .
H25 H 0.6108 -0.1056 0.2947 0.025 Uiso 1 calc R . .
C26 C 0.56764(17) 0.22795(16) 0.39080(8) 0.0131(3) Uani 1 d . . .
H26A H 0.4928 0.2893 0.3986 0.016 Uiso 1 calc R . .
H26B H 0.6269 0.2774 0.3646 0.016 Uiso 1 calc R . .
O31 O 0.59095(12) 0.10240(11) 0.49608(6) 0.0119(2) Uani 1 d . . .
C32 C 0.65688(17) 0.18917(17) 0.45939(8) 0.0126(3) Uani 1 d . . .
C33 C 0.79597(18) 0.12911(19) 0.44857(9) 0.0177(4) Uani 1 d . . .
F33A F 0.87653(10) 0.09062(11) 0.50577(5) 0.0211(2) Uani 1 d . . .
F33B F 0.87150(11) 0.21468(12) 0.41872(6) 0.0295(3) Uani 1 d . . .
F33C F 0.77393(11) 0.01999(11) 0.40937(5) 0.0225(2) Uani 1 d . . .
C34 C 0.68471(19) 0.32267(18) 0.49851(9) 0.0185(4) Uani 1 d . . .
F34A F 0.56615(12) 0.36966(11) 0.51370(5) 0.0232(3) Uani 1 d . . .
F34B F 0.77420(11) 0.30837(11) 0.55630(5) 0.0238(3) Uani 1 d . . .
F34C F 0.73541(14) 0.41888(11) 0.46365(6) 0.0320(3) Uani 1 d . . .

loop_
_atom_site_aniso_label
_atom_site_aniso_U_11
_atom_site_aniso_U_22
_atom_site_aniso_U_33
_atom_site_aniso_U_23
_atom_site_aniso_U_13
_atom_site_aniso_U_12
Zn1 0.01242(11) 0.01260(11) 0.01291(11) 0.00181(8) 0.00315(7) 0.00049(8)
C1 0.0180(9) 0.0183(9) 0.0248(10) 0.0003(8) 0.0062(7) 0.0044(7)
C2 0.0245(10) 0.0172(9) 0.0288(11) 0.0001(8) -0.0016(8) 0.0035(8)
N11 0.0154(7) 0.0135(7) 0.0123(7) 0.0011(6) -0.0002(6) -0.0005(6)
C12 0.0209(9) 0.0156(8) 0.0151(9) -0.0003(7) 0.0025(7) -0.0054(7)
C13 0.0177(9) 0.0152(8) 0.0146(9) -0.0025(7) 0.0014(7) -0.0064(7)
C14 0.0190(9) 0.0249(10) 0.0159(9) -0.0024(8) 0.0055(7) -0.0066(8)
C15 0.0278(10) 0.0271(10) 0.0137(9) 0.0025(8) -0.0003(8) -0.0082(8)
C16 0.0215(10) 0.0219(10) 0.0275(11) -0.0006(8) -0.0042(8) -0.0019(8)
C17 0.0192(9) 0.0268(10) 0.0304(12) -0.0106(9) 0.0063(8) -0.0018(8)
C19 0.0151(8) 0.0127(8) 0.0093(8) 0.0008(6) -0.0004(6) 0.0033(7)
C18 0.0234(10) 0.0237(9) 0.0155(9) -0.0055(8) 0.0052(7) -0.0052(8)
C20 0.0137(8) 0.0191(9) 0.0118(8) -0.0036(7) 0.0017(7) -0.0012(7)
C21 0.0183(9) 0.0238(9) 0.0138(9) 0.0015(8) 0.0025(7) 0.0012(8)
C22 0.0252(10) 0.0391(12) 0.0130(9) 0.0026(9) 0.0022(8) -0.0014(9)
C23 0.0237(10) 0.0490(13) 0.0154(10) -0.0109(9) 0.0075(8) -0.0080(9)
C24 0.0228(10) 0.0322(11) 0.0298(12) -0.0172(9) 0.0100(8) -0.0031(9)
C25 0.0210(9) 0.0190(9) 0.0227(10) -0.0043(8) 0.0049(8) -0.0023(8)
C26 0.0157(8) 0.0124(8) 0.0111(8) 0.0013(7) 0.0022(6) -0.0013(7)
O31 0.0121(6) 0.0134(6) 0.0109(6) 0.0027(5) 0.0041(5) -0.0016(5)
C32 0.0145(8) 0.0144(8) 0.0090(8) 0.0008(7) 0.0023(6) -0.0027(7)
C33 0.0170(9) 0.0220(9) 0.0149(9) 0.0050(7) 0.0047(7) -0.0018(7)
F33A 0.0148(5) 0.0274(6) 0.0199(6) 0.0066(5) -0.0002(4) 0.0003(4)
F33B 0.0189(6) 0.0379(7) 0.0345(7) 0.0170(6) 0.0121(5) -0.0017(5)
F33C 0.0226(6) 0.0275(6) 0.0183(6) -0.0030(5) 0.0060(4) 0.0077(5)
C34 0.0253(10) 0.0184(9) 0.0116(9) 0.0010(7) 0.0025(7) -0.0053(8)
F34A 0.0316(6) 0.0192(5) 0.0183(6) -0.0056(4) 0.0031(5) 0.0039(5)
F34B 0.0276(6) 0.0275(6) 0.0137(5) -0.0030(5) -0.0032(4) -0.0081(5)
F34C 0.0565(8) 0.0216(6) 0.0191(6) 0.0003(5) 0.0102(6) -0.0212(6)

loop_
_atom_type_symbol
_atom_type_description
_atom_type_scat_dispersion_real
_atom_type_scat_dispersion_imag
_atom_type_scat_source
C C 0.0033 0.0016 'International Tables Vol C Tables 4.2.6.8 and 6.1.1.4'
H H 0 0 'International Tables Vol C Tables 4.2.6.8 and 6.1.1.4'
N N 0.0061 0.0033 'International Tables Vol C Tables 4.2.6.8 and 6.1.1.4'
O O 0.0106 0.006 'International Tables Vol C Tables 4.2.6.8 and 6.1.1.4'
F F 0.0171 0.0103 'International Tables Vol C Tables 4.2.6.8 and 6.1.1.4'
Zn Zn 0.2839 1.4301 'International Tables Vol C Tables 4.2.6.8 and 6.1.1.4'

loop_
_geom_angle_atom_site_label_1
_geom_angle_atom_site_label_2
_geom_angle_atom_site_label_3
_geom_angle
_geom_angle_site_symmetry_1
_geom_angle_site_symmetry_3
_geom_angle_publ_flag
C1 Zn1 O31 131.25(7) . 3_656 ?
C1 Zn1 O31 125.45(6) . . ?
O31 Zn1 O31 83.08(5) 3_656 . ?
C1 Zn1 N11 123.37(7) . . ?
O31 Zn1 N11 94.02(5) 3_656 . ?
O31 Zn1 N11 85.75(5) . . ?
C1 Zn1 Zn1 145.81(6) . 3_656 ?
O31 Zn1 Zn1 42.19(3) 3_656 3_656 ?
O31 Zn1 Zn1 40.89(3) . 3_656 ?
N11 Zn1 Zn1 89.77(4) . 3_656 ?
C2 C1 Zn1 114.91(14) . . ?
C2 C1 H1A 108.5 . . ?
Zn1 C1 H1A 108.5 . . ?
C2 C1 H1B 108.5 . . ?
Zn1 C1 H1B 108.5 . . ?
H1A C1 H1B 107.5 . . ?
C1 C2 H2A 109.5 . . ?
C1 C2 H2B 109.5 . . ?
H2A C2 H2B 109.5 . . ?
C1 C2 H2C 109.5 . . ?
H2A C2 H2C 109.5 . . ?
H2B C2 H2C 109.5 . . ?
C19 N11 C12 121.60(15) . . ?
C19 N11 Zn1 118.83(12) . . ?
C12 N11 Zn1 119.55(11) . . ?
N11 C12 C13 109.65(14) . . ?
N11 C12 H12A 109.7 . . ?
C13 C12 H12A 109.7 . . ?
N11 C12 H12B 109.7 . . ?
C13 C12 H12B 109.7 . . ?
H12A C12 H12B 108.2 . . ?
C14 C13 C18 119.20(17) . . ?
C14 C13 C12 119.86(17) . . ?
C18 C13 C12 120.94(17) . . ?
C13 C14 C15 120.18(19) . . ?
C13 C14 H14 119.9 . . ?
C15 C14 H14 119.9 . . ?
C16 C15 C14 120.19(18) . . ?
C16 C15 H15 119.9 . . ?
C14 C15 H15 119.9 . . ?
C15 C16 C17 119.99(18) . . ?
C15 C16 H16 120 . . ?
C17 C16 H16 120 . . ?
C16 C17 C18 120.19(19) . . ?
C16 C17 H17 119.9 . . ?
C18 C17 H17 119.9 . . ?
N11 C19 C20 125.98(15) . . ?
N11 C19 C26 116.73(16) . . ?
C20 C19 C26 117.05(15) . . ?
C13 C18 C17 120.24(18) . . ?
C13 C18 H18 119.9 . . ?
C17 C18 H18 119.9 . . ?
C25 C20 C21 119.24(18) . . ?
C25 C20 C19 122.93(16) . . ?
C21 C20 C19 117.82(16) . . ?
C22 C21 C20 120.25(18) . . ?
C22 C21 H21 119.9 . . ?
C20 C21 H21 119.9 . . ?
C23 C22 C21 120.04(19) . . ?
C23 C22 H22 120 . . ?
C21 C22 H22 120 . . ?
C22 C23 C24 120.07(19) . . ?
C22 C23 H23 120 . . ?
C24 C23 H23 120 . . ?
C23 C24 C25 120.55(19) . . ?
C23 C24 H24 119.7 . . ?
C25 C24 H24 119.7 . . ?
C24 C25 C20 119.75(19) . . ?
C24 C25 H25 120.1 . . ?
C20 C25 H25 120.1 . . ?
C19 C26 C32 114.27(13) . . ?
C19 C26 H26A 108.7 . . ?
C32 C26 H26A 108.7 . . ?
C19 C26 H26B 108.7 . . ?
C32 C26 H26B 108.7 . . ?
H26A C26 H26B 107.6 . . ?
C32 O31 Zn1 135.22(11) . 3_656 ?
C32 O31 Zn1 117.00(9) . . ?
Zn1 O31 Zn1 96.92(5) 3_656 . ?
O31 C32 C33 110.25(14) . . ?
O31 C32 C34 108.42(14) . . ?
C33 C32 C34 109.27(14) . . ?
O31 C32 C26 113.68(13) . . ?
C33 C32 C26 109.57(14) . . ?
C34 C32 C26 105.47(13) . . ?
F33A C33 F33C 106.96(14) . . ?
F33A C33 F33B 106.88(14) . . ?
F33C C33 F33B 106.67(15) . . ?
F33A C33 C32 112.54(15) . . ?
F33C C33 C32 110.43(14) . . ?
F33B C33 C32 112.99(15) . . ?
F34A C34 F34C 106.93(15) . . ?
F34A C34 F34B 106.83(15) . . ?
F34C C34 F34B 107.21(14) . . ?
F34A C34 C32 109.90(14) . . ?
F34C C34 C32 112.89(15) . . ?
F34B C34 C32 112.73(14) . . ?

loop_
_geom_bond_atom_site_label_1
_geom_bond_atom_site_label_2
_geom_bond_distance
_geom_bond_site_symmetry_2
_geom_bond_publ_flag
Zn1 C1 1.9772(18) . ?
Zn1 O31 2.0366(11) 3_656 ?
Zn1 O31 2.0892(12) . ?
Zn1 N11 2.1070(15) . ?
Zn1 Zn1 3.0883(4) 3_656 ?
C1 C2 1.537(3) . ?
C1 H1A 0.99 . ?
C1 H1B 0.99 . ?
C2 H2A 0.98 . ?
C2 H2B 0.98 . ?
C2 H2C 0.98 . ?
N11 C19 1.287(2) . ?
N11 C12 1.492(2) . ?
C12 C13 1.518(2) . ?
C12 H12A 0.99 . ?
C12 H12B 0.99 . ?
C13 C14 1.396(3) . ?
C13 C18 1.396(3) . ?
C14 C15 1.398(3) . ?
C14 H14 0.95 . ?
C15 C16 1.384(3) . ?
C15 H15 0.95 . ?
C16 C17 1.386(3) . ?
C16 H16 0.95 . ?
C17 C18 1.396(3) . ?
C17 H17 0.95 . ?
C19 C20 1.499(2) . ?
C19 C26 1.522(2) . ?
C18 H18 0.95 . ?
C20 C25 1.399(3) . ?
C20 C21 1.402(3) . ?
C21 C22 1.394(3) . ?
C21 H21 0.95 . ?
C22 C23 1.382(3) . ?
C22 H22 0.95 . ?
C23 C24 1.387(3) . ?
C23 H23 0.95 . ?
C24 C25 1.394(3) . ?
C24 H24 0.95 . ?
C25 H25 0.95 . ?
C26 C32 1.560(2) . ?
C26 H26A 0.99 . ?
C26 H26B 0.99 . ?
O31 C32 1.380(2) . ?
O31 Zn1 2.0366(11) 3_656 ?
C32 C33 1.541(3) . ?
C32 C34 1.553(2) . ?
C33 F33A 1.342(2) . ?
C33 F33C 1.346(2) . ?
C33 F33B 1.346(2) . ?
C34 F34A 1.340(2) . ?
C34 F34C 1.343(2) . ?
C34 F34B 1.345(2) . ?

loop_
_geom_torsion_atom_site_label_1
_geom_torsion_atom_site_label_2
_geom_torsion_atom_site_label_3
_geom_torsion_atom_site_label_4
_geom_torsion
_geom_torsion_site_symmetry_1
_geom_torsion_site_symmetry_2
_geom_torsion_site_symmetry_3
_geom_torsion_site_symmetry_4
_geom_torsion_publ_flag
O31 Zn1 C1 C2 -153.18(11) 3_656 . . . ?
O31 Zn1 C1 C2 91.49(14) . . . . ?
N11 Zn1 C1 C2 -19.61(17) . . . . ?
Zn1 Zn1 C1 C2 144.39(10) 3_656 . . . ?
C1 Zn1 N11 C19 88.55(14) . . . . ?
O31 Zn1 N11 C19 -124.55(12) 3_656 . . . ?
O31 Zn1 N11 C19 -41.80(12) . . . . ?
Zn1 Zn1 N11 C19 -82.54(12) 3_656 . . . ?
C1 Zn1 N11 C12 -92.88(14) . . . . ?
O31 Zn1 N11 C12 54.02(12) 3_656 . . . ?
O31 Zn1 N11 C12 136.76(12) . . . . ?
Zn1 Zn1 N11 C12 96.03(11) 3_656 . . . ?
C19 N11 C12 C13 -87.0(2) . . . . ?
Zn1 N11 C12 C13 94.53(15) . . . . ?
N11 C12 C13 C14 104.31(19) . . . . ?
N11 C12 C13 C18 -76.0(2) . . . . ?
C18 C13 C14 C15 -0.3(3) . . . . ?
C12 C13 C14 C15 179.42(16) . . . . ?
C13 C14 C15 C16 0.0(3) . . . . ?
C14 C15 C16 C17 0.1(3) . . . . ?
C15 C16 C17 C18 0.2(3) . . . . ?
C12 N11 C19 C20 0.1(2) . . . . ?
Zn1 N11 C19 C20 178.68(12) . . . . ?
C12 N11 C19 C26 174.36(14) . . . . ?
Zn1 N11 C19 C26 -7.11(19) . . . . ?
C14 C13 C18 C17 0.6(3) . . . . ?
C12 C13 C18 C17 -179.12(16) . . . . ?
C16 C17 C18 C13 -0.6(3) . . . . ?
N11 C19 C20 C25 -59.3(2) . . . . ?
C26 C19 C20 C25 126.53(17) . . . . ?
N11 C19 C20 C21 119.81(19) . . . . ?
C26 C19 C20 C21 -54.4(2) . . . . ?
C25 C20 C21 C22 3.2(3) . . . . ?
C19 C20 C21 C22 -175.91(16) . . . . ?
C20 C21 C22 C23 -1.1(3) . . . . ?
C21 C22 C23 C24 -1.4(3) . . . . ?
C22 C23 C24 C25 1.7(3) . . . . ?
C23 C24 C25 C20 0.4(3) . . . . ?
C21 C20 C25 C24 -2.9(3) . . . . ?
C19 C20 C25 C24 176.21(17) . . . . ?
N11 C19 C26 C32 66.0(2) . . . . ?
C20 C19 C26 C32 -119.29(16) . . . . ?
C1 Zn1 O31 C32 -73.41(14) . . . . ?
O31 Zn1 O31 C32 149.79(13) 3_656 . . . ?
N11 Zn1 O31 C32 55.22(11) . . . . ?
Zn1 Zn1 O31 C32 149.79(13) 3_656 . . . ?
C1 Zn1 O31 Zn1 136.80(8) . . . 3_656 ?
O31 Zn1 O31 Zn1 0 3_656 . . 3_656 ?
N11 Zn1 O31 Zn1 -94.58(6) . . . 3_656 ?
Zn1 O31 C32 C33 -7.4(2) 3_656 . . . ?
Zn1 O31 C32 C33 -142.27(11) . . . . ?
Zn1 O31 C32 C34 -127.00(13) 3_656 . . . ?
Zn1 O31 C32 C34 98.15(13) . . . . ?
Zn1 O31 C32 C26 116.06(14) 3_656 . . . ?
Zn1 O31 C32 C26 -18.78(18) . . . . ?
C19 C26 C32 O31 -49.1(2) . . . . ?
C19 C26 C32 C33 74.79(18) . . . . ?
C19 C26 C32 C34 -167.70(15) . . . . ?
O31 C32 C33 F33A -52.69(19) . . . . ?
C34 C32 C33 F33A 66.37(18) . . . . ?
C26 C32 C33 F33A -178.53(13) . . . . ?
O31 C32 C33 F33C 66.75(17) . . . . ?
C34 C32 C33 F33C -174.18(13) . . . . ?
C26 C32 C33 F33C -59.08(18) . . . . ?
O31 C32 C33 F33B -173.87(14) . . . . ?
C34 C32 C33 F33B -54.80(19) . . . . ?
C26 C32 C33 F33B 60.29(18) . . . . ?
O31 C32 C34 F34A -54.06(17) . . . . ?
C33 C32 C34 F34A -174.26(14) . . . . ?
C26 C32 C34 F34A 68.03(17) . . . . ?
O31 C32 C34 F34C -173.33(14) . . . . ?
C33 C32 C34 F34C 66.47(19) . . . . ?
C26 C32 C34 F34C -51.24(19) . . . . ?
O31 C32 C34 F34B 64.99(19) . . . . ?
C33 C32 C34 F34B -55.21(19) . . . . ?
C26 C32 C34 F34B -172.92(15) . . . . ?
